data_2023276
loop_
_publ_author_name
'Nell, Bryan P.'
'Tyler, David R.'
'Zakharov, Lev N.'
'Johnston, Dean H.'

_publ_section_title
;
 Synthesis and crystal structure of sodium
 (ethane-1,2-diyl)bis[(3-methoxypropyl)phosphinodithiolate] octahydrate
;
_journal_coeditor_code EV2010
_journal_issue 11
_journal_name_full 'Acta Crystallographica Section E Crystallographic Communications'
_journal_page_first 1138
_journal_page_last 1141
_journal_paper_doi 10.1107/S2056989024009642
_journal_volume 80
_journal_year 2024
_chemical_formula_iupac '[Na2 (C10 H22 O2 P2 S4) (H2 O)8]'
_chemical_formula_moiety 'C5 H19 Na O5 P S2'
_chemical_formula_sum 'C5 H19 Na O5 P S2'
_chemical_formula_weight 277.28
_chemical_name_systematic
<i>catena</i>-Poly[[triaquasodium]-di-\m-aqua-[triaquasodium]-\m-(ethane-1,2-diyl)bis[(3-methoxypropyl)phosphinodithiolato]]
_space_group_crystal_system triclinic
_space_group_IT_number 2
_space_group_name_Hall '-P 1'
_space_group_name_H-M_alt 'P -1'
_atom_sites_solution_hydrogens difmap
_atom_sites_solution_primary dual
_atom_sites_solution_secondary difmap
_cell_angle_alpha 79.608(2)
_cell_angle_beta 89.207(2)
_cell_angle_gamma 87.0300(10)
_cell_formula_units_Z 2
_cell_length_a 6.7412(8)
_cell_length_b 8.2961(8)
_cell_length_c 11.8621(17)
_cell_measurement_reflns_used 4713
_cell_measurement_temperature 173(2)
_cell_measurement_theta_max 28.25
_cell_measurement_theta_min 2.50
_cell_volume 651.63(14)
_computing_cell_refinement
;
SMART (Bruker, 2003)
;
_computing_data_collection
;
SMART (Bruker, 2003)
;
_computing_data_reduction
;
SAINT (Bruker, 2003)
;
_computing_molecular_graphics
;
Mercury (Macrae <i>et al.</i>,  2020)
;
_computing_publication_material
;
Olex2 (Dolomanov <i>et al.</i>,  2009) and publCIF (Westrip,
2010)
;
_computing_structure_refinement
;
<i>SHELXL2018/3</i> (Sheldrick, 2015)
;
_computing_structure_solution
;
SHELXTL (Sheldrick, 2008)
;
_diffrn_ambient_temperature 173.15
_diffrn_detector 'CCD plate'
_diffrn_measured_fraction_theta_full 0.996
_diffrn_measured_fraction_theta_max 0.937
_diffrn_measurement_device 'three-circle diffractometer'
_diffrn_measurement_device_type 'Bruker SMART APEX CCD area detector'
_diffrn_measurement_method 'phi and omega scans'
_diffrn_radiation_monochromator graphite
_diffrn_radiation_probe x-ray
_diffrn_radiation_type MoK\a
_diffrn_radiation_wavelength 0.71073
_diffrn_reflns_av_R_equivalents 0.0136
_diffrn_reflns_av_unetI/netI 0.0179
_diffrn_reflns_limit_h_max 8
_diffrn_reflns_limit_h_min -8
_diffrn_reflns_limit_k_max 10
_diffrn_reflns_limit_k_min -10
_diffrn_reflns_limit_l_max 15
_diffrn_reflns_limit_l_min -15
_diffrn_reflns_number 7596
_diffrn_reflns_theta_full 25.242
_diffrn_reflns_theta_max 28.249
_diffrn_reflns_theta_min 2.499
_diffrn_source 'sealed tube'
_diffrn_standards_number 0
_exptl_absorpt_coefficient_mu 0.559
_exptl_absorpt_correction_T_max 1.0000
_exptl_absorpt_correction_T_min 0.837802
_exptl_absorpt_correction_type multi-scan
_exptl_absorpt_process_details
;
(SADABS; Krause <i>et al.</i>,  2015)
;
_exptl_crystal_colour colorless
_exptl_crystal_density_diffrn 1.413
_exptl_crystal_description block
_exptl_crystal_F_000 294
_exptl_crystal_size_max 0.19
_exptl_crystal_size_mid 0.12
_exptl_crystal_size_min 0.06
_refine_diff_density_max 0.428
_refine_diff_density_min -0.201
_refine_ls_extinction_method none
_refine_ls_goodness_of_fit_ref 1.021
_refine_ls_hydrogen_treatment mixed
_refine_ls_matrix_type full
_refine_ls_number_parameters 210
_refine_ls_number_reflns 3007
_refine_ls_number_restraints 45
_refine_ls_restrained_S_all 1.027
_refine_ls_R_factor_all 0.0300
_refine_ls_R_factor_gt 0.0264
_refine_ls_shift/su_max 0.001
_refine_ls_shift/su_mean 0.000
_refine_ls_structure_factor_coef Fsqd
_refine_ls_weighting_details 'w=1/[\s^2^(Fo^2^)+(0.0357P)^2^+0.2159P] where P=(Fo^2^+2Fc^2^)/3'
_refine_ls_weighting_scheme calc
_refine_ls_wR_factor_gt 0.0653
_refine_ls_wR_factor_ref 0.0680
_reflns_number_gt 2736
_reflns_number_total 3007
_reflns_threshold_expression 'I > 2\s(I)'
_cod_data_source_file ev2010.cif
_cod_data_source_block I
_cod_depositor_comments 'Adding full bibliography for 2023276.cif.'
_cod_database_code 2023276
_shelx_space_group_comment
;
The symmetry employed for this shelxl refinement is uniquely defined
by the following loop, which should always be used as a source of
symmetry information in preference to the above space-group names.
They are only intended as comments.
;
_shelx_estimated_absorpt_t_min 0.901
_shelx_estimated_absorpt_t_max 0.967

loop_
_space_group_symop_operation_xyz
'x, y, z'
'-x, -y, -z'

loop_
_atom_site_type_symbol
_atom_site_label
_atom_site_fract_x
_atom_site_fract_y
_atom_site_fract_z
_atom_site_U_iso_or_equiv
_atom_site_adp_type
_atom_site_calc_flag
_atom_site_occupancy
_atom_site_disorder_assembly
_atom_site_disorder_group
S S1 0.65743(5) 0.71747(4) 0.84910(3) 0.02676(10) Uani d 1 . .
S S2 0.95943(5) 0.52147(4) 0.67995(3) 0.02722(10) Uani d 1 . .
P P1 0.83354(5) 0.52284(4) 0.83414(3) 0.01867(9) Uani d 1 . .
C C1 0.1587(3) -0.0034(2) 0.84426(17) 0.0374(4) Uani d 1 . .
H H1A 0.050(3) -0.019(2) 0.7965(17) 0.045(5) Uiso d 1 . .
H H1B 0.234(3) -0.108(3) 0.8699(17) 0.050(6) Uiso d 1 . .
H H1C 0.101(3) 0.035(3) 0.906(2) 0.060(7) Uiso d 1 . .
C C2 0.4380(2) 0.15096(17) 0.85447(12) 0.0257(3) Uani d 1 . .
H H2A 0.529(3) 0.058(2) 0.8688(15) 0.032(4) Uiso d 1 . .
H H2B 0.381(3) 0.164(2) 0.9249(16) 0.032(4) Uiso d 1 . .
C C3 0.5383(2) 0.30505(17) 0.79961(12) 0.0254(3) Uani d 1 . .
H H3A 0.589(3) 0.293(2) 0.7283(16) 0.034(5) Uiso d 1 . .
H H3B 0.443(3) 0.396(2) 0.7870(15) 0.032(4) Uiso d 1 . .
C C4 0.7036(2) 0.33531(17) 0.87807(12) 0.0258(3) Uani d 1 . .
H H4A 0.650(3) 0.341(2) 0.9483(16) 0.035(5) Uiso d 1 . .
H H4B 0.801(3) 0.250(2) 0.8855(16) 0.041(5) Uiso d 1 . .
C C5 1.0347(2) 0.50194(19) 0.93811(11) 0.0243(3) Uani d 1 . .
H H5A 1.110(3) 0.409(2) 0.9306(15) 0.035(5) Uiso d 1 . .
H H5B 1.112(3) 0.591(2) 0.9135(15) 0.033(5) Uiso d 1 . .
Na Na1 0.33236(8) 0.08688(6) 0.58806(5) 0.02448(13) Uani d 1 . .
O O1 0.28216(15) 0.11749(12) 0.78382(8) 0.0281(2) Uani d 1 . .
O O2 0.66857(17) -0.02101(15) 0.60507(10) 0.0331(3) Uani d 1 . .
H H2C 0.683(3) -0.089(2) 0.6599(14) 0.050 Uiso d 1 . .
H H2D 0.754(3) 0.037(2) 0.6050(18) 0.050 Uiso d 1 . .
O O3 0.42969(18) 0.35106(14) 0.48142(10) 0.0309(2) Uani d 1 . .
H H3AA 0.339(3) 0.382(2) 0.4406(16) 0.046 Uiso d 1 . .
H H3BB 0.480(6) 0.432(3) 0.488(4) 0.046 Uiso d 0.5 A 1
H H3C 0.501(7) 0.313(5) 0.448(4) 0.046 Uiso d 0.5 B 2
O O4 -0.00709(18) 0.18169(19) 0.57874(12) 0.0445(3) Uani d 1 . .
H H4C -0.020(4) 0.255(2) 0.6113(19) 0.067 Uiso d 1 . .
H H4D -0.047(4) 0.215(3) 0.5202(15) 0.067 Uiso d 1 . .
O O51 0.2410(4) -0.1906(3) 0.6086(2) 0.0316(5) Uani d 0.5 C 1
H H51 0.209(3) -0.259(2) 0.6588(15) 0.047 Uiso d 1 . .
H H51A 0.332(5) -0.242(5) 0.589(4) 0.047 Uiso d 0.5 D 1
O O52 0.3145(4) -0.2131(3) 0.6610(2) 0.0279(5) Uani d 0.5 C 2
H H52 0.391(5) -0.245(5) 0.711(3) 0.042 Uiso d 0.5 E 2

loop_
_atom_site_aniso_label
_atom_site_aniso_U_11
_atom_site_aniso_U_22
_atom_site_aniso_U_33
_atom_site_aniso_U_12
_atom_site_aniso_U_13
_atom_site_aniso_U_23
S1 0.0338(2) 0.02347(17) 0.02226(18) 0.00774(14) -0.00349(14) -0.00436(13)
S2 0.03110(19) 0.02942(19) 0.01979(17) 0.00183(14) 0.00272(13) -0.00193(13)
P1 0.02118(17) 0.01825(16) 0.01566(16) -0.00006(12) -0.00169(12) -0.00069(12)
C1 0.0294(8) 0.0350(9) 0.0437(10) -0.0088(7) 0.0076(7) 0.0057(7)
C2 0.0362(8) 0.0205(7) 0.0205(7) -0.0040(6) 0.0011(6) -0.0036(5)
C3 0.0343(8) 0.0221(7) 0.0195(7) -0.0055(6) -0.0003(6) -0.0017(5)
C4 0.0368(8) 0.0207(7) 0.0194(7) -0.0054(6) -0.0027(6) -0.0007(5)
C5 0.0223(7) 0.0291(7) 0.0199(7) 0.0009(6) -0.0020(5) -0.0009(5)
Na1 0.0237(3) 0.0255(3) 0.0249(3) -0.0031(2) -0.0013(2) -0.0055(2)
O1 0.0341(6) 0.0263(5) 0.0237(5) -0.0114(4) 0.0028(4) -0.0017(4)
O2 0.0330(6) 0.0364(6) 0.0307(6) 0.0025(5) -0.0107(5) -0.0089(5)
O3 0.0313(6) 0.0240(5) 0.0379(7) -0.0031(4) -0.0060(5) -0.0061(5)
O4 0.0266(6) 0.0632(9) 0.0524(8) 0.0012(6) -0.0069(5) -0.0341(7)
O51 0.0327(13) 0.0287(12) 0.0326(13) -0.0039(10) 0.0035(11) -0.0027(10)
O52 0.0267(12) 0.0293(12) 0.0274(13) -0.0076(9) -0.0047(10) -0.0017(10)

loop_
_atom_type_symbol
_atom_type_description
_atom_type_scat_dispersion_real
_atom_type_scat_dispersion_imag
_atom_type_scat_source
C C 0.0033 0.0016 'International Tables Vol C Tables 4.2.6.8 and 6.1.1.4'
H H 0.0000 0.0000 'International Tables Vol C Tables 4.2.6.8 and 6.1.1.4'
Na Na 0.0362 0.0249 'International Tables Vol C Tables 4.2.6.8 and 6.1.1.4'
O O 0.0106 0.0060 'International Tables Vol C Tables 4.2.6.8 and 6.1.1.4'
P P 0.1023 0.0942 'International Tables Vol C Tables 4.2.6.8 and 6.1.1.4'
S S 0.1246 0.1234 'International Tables Vol C Tables 4.2.6.8 and 6.1.1.4'

loop_
_geom_angle_atom_site_label_1
_geom_angle_atom_site_label_2
_geom_angle_atom_site_label_3
_geom_angle_site_symmetry_1
_geom_angle_site_symmetry_3
_geom_angle
_geom_angle_publ_flag
S1 P1 S2 . . 116.51(2) ?
C4 P1 S1 . . 110.54(6) ?
C4 P1 S2 . . 109.33(5) ?
C4 P1 C5 . . 102.98(7) ?
C5 P1 S1 . . 109.49(5) ?
C5 P1 S2 . . 107.08(5) ?
H1A C1 H1B . . 110.3(16) ?
H1A C1 H1C . . 105.4(18) ?
H1B C1 H1C . . 110.3(18) ?
O1 C1 H1A . . 109.7(12) ?
O1 C1 H1B . . 111.5(12) ?
O1 C1 H1C . . 109.5(14) ?
H2A C2 H2B . . 107.4(14) ?
C3 C2 H2A . . 111.9(11) ?
C3 C2 H2B . . 110.5(10) ?
O1 C2 H2A . . 109.2(10) ?
O1 C2 H2B . . 107.1(11) ?
O1 C2 C3 . . 110.62(11) ?
C2 C3 H3A . . 109.8(11) ?
C2 C3 H3B . . 109.9(10) ?
C2 C3 C4 . . 108.62(12) ?
H3A C3 H3B . . 107.0(14) ?
C4 C3 H3A . . 110.6(11) ?
C4 C3 H3B . . 110.9(10) ?
P1 C4 H4A . . 106.5(11) ?
P1 C4 H4B . . 105.7(12) ?
C3 C4 P1 . . 116.31(10) ?
C3 C4 H4A . . 108.2(11) ?
C3 C4 H4B . . 110.7(12) ?
H4A C4 H4B . . 109.2(16) ?
P1 C5 H5A . . 107.2(11) ?
P1 C5 H5B . . 105.3(11) ?
C5 C5 P1 2_767 . 114.30(13) ?
C5 C5 H5A 2_767 . 111.7(11) ?
C5 C5 H5B 2_767 . 110.9(11) ?
H5A C5 H5B . . 107.1(15) ?
Na1 Na1 H3C 2_656 . 69.8(10) ?
O1 Na1 Na1 . 2_656 141.45(4) ?
O1 Na1 O2 . 2_656 169.16(4) ?
O1 Na1 O3 . . 107.34(4) ?
O1 Na1 H3C . . 119.4(10) ?
O1 Na1 O52 . . 85.69(6) ?
O2 Na1 Na1 2_656 2_656 43.22(3) ?
O2 Na1 Na1 . 2_656 44.56(3) ?
O2 Na1 O1 . . 97.76(4) ?
O2 Na1 O2 . 2_656 87.78(4) ?
O2 Na1 O3 . . 92.52(4) ?
O2 Na1 H3C . . 80.5(10) ?
O2 Na1 H3C 2_656 . 70.7(10) ?
O2 Na1 O52 . . 74.03(7) ?
O2 Na1 O52 2_656 . 86.90(7) ?
O3 Na1 Na1 . 2_656 85.84(4) ?
O3 Na1 O2 . 2_656 81.58(4) ?
O3 Na1 H3C . . 16.1(10) ?
O3 Na1 O52 . . 162.66(7) ?
O4 Na1 Na1 . 2_656 136.49(4) ?
O4 Na1 O1 . . 80.67(4) ?
O4 Na1 O2 . 2_656 93.34(5) ?
O4 Na1 O2 . . 176.86(6) ?
O4 Na1 O3 . . 90.54(5) ?
O4 Na1 H3C . . 102.6(10) ?
O4 Na1 O51 . . 91.08(8) ?
O4 Na1 O52 . . 103.10(7) ?
O51 Na1 Na1 . 2_656 75.92(6) ?
O51 Na1 O1 . . 97.55(7) ?
O51 Na1 O2 . 2_656 73.40(7) ?
O51 Na1 O2 . . 86.43(7) ?
O51 Na1 O3 . . 154.98(8) ?
O52 Na1 H3C . . 146.6(10) ?
C1 O1 Na1 . . 112.06(10) ?
C2 O1 C1 . . 111.26(12) ?
C2 O1 Na1 . . 122.95(9) ?
Na1 O2 Na1 . 2_656 92.22(4) ?
Na1 O2 H2C . . 111.4(16) ?
Na1 O2 H2C 2_656 . 122.1(16) ?
Na1 O2 H2D . . 120.1(16) ?
Na1 O2 H2D 2_656 . 105.4(16) ?
H2C O2 H2D . . 106(2) ?
Na1 O3 H3AA . . 104.3(15) ?
Na1 O3 H3BB . . 143(3) ?
Na1 O3 H3C . . 92(4) ?
H3AA O3 H3BB . . 104(3) ?
H3AA O3 H3C . . 106(4) ?
Na1 O4 H4C . . 108.4(19) ?
Na1 O4 H4D . . 116(2) ?
H4C O4 H4D . . 104(3) ?
Na1 O51 H51 . . 136.6(15) ?
Na1 O51 H51A . . 108(3) ?
H51 O51 H51A . . 95(3) ?
Na1 O52 H51 . . 120.9(13) ?
Na1 O52 H52 . . 112(3) ?
H51 O52 H52 . . 120(3) ?

loop_
_geom_bond_atom_site_label_1
_geom_bond_atom_site_label_2
_geom_bond_site_symmetry_2
_geom_bond_distance
_geom_bond_publ_flag
S1 P1 . 1.9867(5) ?
S2 P1 . 2.0073(5) ?
P1 C4 . 1.8155(14) ?
P1 C5 . 1.8262(14) ?
C1 H1A . 0.96(2) ?
C1 H1B . 0.99(2) ?
C1 H1C . 0.93(2) ?
C1 O1 . 1.4219(18) ?
C2 H2A . 0.951(18) ?
C2 H2B . 0.937(18) ?
C2 C3 . 1.5141(19) ?
C2 O1 . 1.4218(18) ?
C3 H3A . 0.929(19) ?
C3 H3B . 0.959(18) ?
C3 C4 . 1.521(2) ?
C4 H4A . 0.911(19) ?
C4 H4B . 0.93(2) ?
C5 C5 2_767 1.530(3) ?
C5 H5A . 0.918(19) ?
C5 H5B . 0.928(18) ?
Na1 Na1 2_656 3.4885(11) ?
Na1 O1 . 2.3986(12) ?
Na1 O2 2_656 2.4494(13) ?
Na1 O2 . 2.3908(13) ?
Na1 O3 . 2.4413(13) ?
Na1 H3C . 2.57(4) ?
Na1 O4 . 2.3783(13) ?
Na1 O51 . 2.383(2) ?
Na1 O52 . 2.491(2) ?
O2 H2C . 0.783(13) ?
O2 H2D . 0.768(14) ?
O3 H3AA . 0.788(14) ?
O3 H3BB . 0.786(16) ?
O3 H3C . 0.71(4) ?
O4 H4C . 0.775(14) ?
O4 H4D . 0.748(14) ?
O51 H51 . 0.782(14) ?
O51 H51A . 0.785(16) ?
O52 H51 . 0.826(14) ?
O52 H52 . 0.789(16) ?

loop_
_geom_hbond_atom_site_label_D
_geom_hbond_atom_site_label_H
_geom_hbond_atom_site_label_A
_geom_hbond_site_symmetry_A
_geom_hbond_distance_DH
_geom_hbond_distance_HA
_geom_hbond_distance_DA
_geom_hbond_angle_DHA
_geom_hbond_publ_flag
O2 H2C S1 1_545 0.783(13) 2.523(14) 3.2920(13) 167(2) yes
O52 H52 S1 1_545 0.789(16) 2.420(18) 3.193(3) 167(4) yes
O3 H3AA S2 2_666 0.788(14) 2.497(14) 3.2840(13) 177(2) yes
O4 H4C S2 1_455 0.775(14) 2.490(15) 3.2535(14) 169(2) yes
O51 H51 S2 1_445 0.782(14) 2.520(14) 3.117(2) 134.4(16) yes
O52 H51 S2 1_445 0.826(14) 2.520(14) 3.314(2) 161.6(17) yes
O2 H2D O4 1_655 0.768(14) 2.046(14) 2.8069(19) 170(2) yes
O3 H3BB O3 2_666 0.786(16) 2.023(17) 2.801(2) 171(4) yes
O3 H3C O52 2_656 0.71(4) 2.04(4) 2.748(3) 174(5) yes
O4 H4D O51 2_556 0.748(14) 2.071(19) 2.731(3) 147(3) yes
O51 H51A O3 2_656 0.785(16) 2.045(17) 2.825(3) 173(5) yes

loop_
_geom_torsion_atom_site_label_1
_geom_torsion_atom_site_label_2
_geom_torsion_atom_site_label_3
_geom_torsion_atom_site_label_4
_geom_torsion_site_symmetry_1
_geom_torsion_site_symmetry_2
_geom_torsion_site_symmetry_3
_geom_torsion_site_symmetry_4
_geom_torsion
_geom_torsion_publ_flag
S1 P1 C4 C3 . . . . 69.75(12) ?
S1 P1 C5 C5 . . . 2_767 53.71(16) ?
S2 P1 C4 C3 . . . . -59.78(13) ?
S2 P1 C5 C5 . . . 2_767 -179.14(13) ?
C2 C3 C4 P1 . . . . -175.75(10) ?
C3 C2 O1 C1 . . . . -166.90(13) ?
C3 C2 O1 Na1 . . . . 56.02(14) ?
C4 P1 C5 C5 . . . 2_767 -63.91(16) ?
C5 P1 C4 C3 . . . . -173.38(12) ?
O1 C2 C3 C4 . . . . -179.89(12) ?
